data_7127452
loop_
_publ_author_name
'Komura, Kenichi'
'Aoki, Hisakazu'
'Tanaka, Kentaro'
'Ikeda, Takuji'

_publ_section_title
;
 GAM-3: a zeolite formed from AlPO<sub>4</sub>-5 <i>via</i> multistep
 structural changes.
;
_journal_issue 94
_journal_name_full 'Chemical communications (Cambridge, England)'
_journal_page_first 14901
_journal_page_last 14904
_journal_paper_doi 10.1039/d0cc06086k
_journal_volume 56
_journal_year 2020
_chemical_formula_sum 'C4 H9 Al3 N O12.75 P3'
_chemical_formula_weight 448.947
_chemical_name_common GAM-2
_space_group_crystal_system orthorhombic
_space_group_IT_number 18
_space_group_name_Hall 'P 2 2ab'
_space_group_name_H-M_alt 'P 21 21 2'
_audit_update_record
;
2020-10-28 deposited with the CCDC.	2020-10-28 downloaded from the CCDC.
;
_cell_angle_alpha 90
_cell_angle_beta 90
_cell_angle_gamma 90
_cell_formula_units_Z 4
_cell_length_a 16.7631(2)
_cell_length_b 17.4946(2)
_cell_length_c 4.97975(4)
_cell_measurement_temperature 298
_cell_volume 1460.38(3)
_computing_cell_refinement 'RIETAN-FP (Izumi and Momma, 2007)'
_computing_molecular_graphics 'VESTA (Momma and Izumi, 2008)'
_computing_structure_refinement 'RIETAN-FP (Izumi and Momma, 2007)'
_diffrn_ambient_temperature 298
_diffrn_detector 'Bruker VANTEC-1'
_diffrn_detector_type PSD
_diffrn_measurement_device_type 'Bruker D8 Advance'
_diffrn_radiation_monochromator Ge(111)
_diffrn_radiation_type 'Cu K\a~1~'
_diffrn_radiation_wavelength 1.540590
_diffrn_source 'Sealed X-ray tube'
_diffrn_source_target Cu
_exptl_crystal_density_diffrn 2.0488
_exptl_crystal_density_method 'not measured'
_exptl_crystal_description rod
_exptl_crystal_F_000 909.93
_pd_calc_method 'Rietveld Refinement'
_pd_char_colour white
_pd_char_particle_morphology rod
_pd_instr_location ' ?'
_pd_meas_2theta_range_inc 0.0160
_pd_meas_2theta_range_max 100.0970
_pd_meas_2theta_range_min 4.0000
_pd_meas_number_of_points 5903
_pd_meas_scan_method cont
_pd_prep_temperature 298
_pd_proc_2theta_range_inc 0.0163
_pd_proc_2theta_range_max 100.0969
_pd_proc_2theta_range_min 4.0000
_pd_proc_ls_background_function 'composite background function'
_pd_proc_ls_pref_orient_corr ' ?'
_pd_proc_ls_profile_function 'split pseudo-Voigt function'
_pd_proc_ls_prof_R_factor 0.03907
_pd_proc_ls_prof_wR_expected 0.03819
_pd_proc_ls_prof_wR_factor 0.05160
_pd_spec_mounting ' ?'
_pd_spec_mount_mode transmission
_pd_spec_shape cylinder
_refine_diff_density_max 0.0
_refine_diff_density_min 0.0
_refine_ls_extinction_method none
_refine_ls_goodness_of_fit_all 1.3512
_refine_ls_matrix_type full
_refine_ls_number_constraints 44
_refine_ls_number_parameters 109
_refine_ls_number_restraints 0
_refine_ls_R_factor_all 0.03008
_refine_ls_R_Fsqd_factor 0.03186
_refine_ls_R_I_factor 0.04037
_refine_ls_shift/su_max 0.0
_refine_ls_weighting_details 1/<i>y</i>~i~
_refine_ls_weighting_scheme sigma
_cod_data_source_file d0cc06086k2.cif
_cod_data_source_block single_phase_CCDC1
_cod_database_code 7127452

loop_
_space_group_symop_id
_space_group_symop_operation_xyz
1 x,y,z
2 -x,-y,z
3 -x+1/2,y+1/2,-z
4 x+1/2,-y+1/2,-z

loop_
_atom_site_label
_atom_site_fract_x
_atom_site_fract_y
_atom_site_fract_z
_atom_site_occupancy
_atom_site_symmetry_multiplicity
_atom_site_Wyckoff_symbol
_atom_site_adp_type
_atom_site_U_iso_or_equiv
_atom_site_type_symbol
Al1 0.5259(4) 0.9080(3) 0.828(1) 1 4 c Uiso 0.0092(4) Al
Al2 0.7036(4) 0.0357(3) 0.180(1) 1 4 c Uiso 0.0092(4) Al
Al3 0.1995(4) 0.7908(3) 0.756(1) 1 4 c Uiso 0.0092(4) Al
P1 0.8615(3) 0.1198(4) 0.256(1) 1 4 c Uiso 0.0092(4) P
P2 0.6456(3) 0.1231(4) 0.675(1) 1 4 c Uiso 0.0092(4) P
P3 0.6300(3) 0.8741(4) 0.309(1) 1 4 c Uiso 0.0092(4) P
O1 0.5973(6) 0.8911(7) 0.589(2) 1 4 c Uiso 0.0153(9) O
O2 0.6849(7) -0.0597(6) 0.227(3) 1 4 c Uiso 0.0153(9) O
O3 0.5609(6) 0.8656(8) 0.111(2) 1 4 c Uiso 0.0153(9) O
O4 0.514(2) 1.002(3) 0.909(3) 0.5 4 c Uiso 0.0153(9) O
O5 0.1438(7) 0.8514(7) 0.559(2) 1 4 c Uiso 0.0153(9) O
O6 0.1729(8) 0.8117(7) 0.082(2) 1 4 c Uiso 0.0153(9) O
O7 0.6487(6) 0.0939(6) 0.384(2) 1 4 c Uiso 0.0153(9) O
O8 0.1831(7) 0.6972(6) 0.692(3) 1 4 c Uiso 0.0153(9) O
O9 0.8041(6) 0.0501(6) 0.227(3) 1 4 c Uiso 0.0153(9) O
O10 -0.0510(6) 0.1007(6) 0.194(3) 1 4 c Uiso 0.0153(9) O
O11 0.2998(7) 0.8063(6) 0.711(3) 1 4 c Uiso 0.0153(9) O
O12 0.6813(7) 0.0565(6) 0.851(3) 1 4 c Uiso 0.0153(9) O
O13 0.5591(6) 0.1375(6) 0.757(3) 1 4 c Uiso 0.0153(9) O
N1 0.023(1) 0.116(1) 0.714(3) 1 4 c Uiso 0.027(3) N
C2 0.142(1) 0.189(1) 0.819(4) 1 4 c Uiso 0.027(3) C
C3 0.168(1) 0.113(1) 0.706(4) 1 4 c Uiso 0.027(3) C
C4 0.054(1) 0.194(1) 0.732(5) 1 4 c Uiso 0.027(3) C
C5 0.093(2) 0.064(1) 0.694(5) 1 4 c Uiso 0.027(3) C
H6 0.15(1) 0.19(1) 1.01(3) 1 4 c Uiso 0.027(3) H
H7 0.174(9) 0.228(7) 0.74(4) 1 4 c Uiso 0.027(3) H
H8 0.209(8) 0.089(8) -0.19(4) 1 4 c Uiso 0.027(3) H
H9 0.18(1) 0.12(1) 0.52(3) 1 4 c Uiso 0.027(3) H
H10 0.05(1) 0.22(1) 0.56(4) 1 4 c Uiso 0.027(3) H
H11 0.02(1) 0.220(9) 0.86(3) 1 4 c Uiso 0.027(3) H
H12 0.09(1) 0.04(1) 0.52(4) 1 4 c Uiso 0.027(3) H
H13 0.09(1) 0.03(1) 0.84(4) 1 4 c Uiso 0.027(3) H
H14 -0.01(1) 0.11(1) 0.57(3) 1 4 c Uiso 0.027(3) H
WO1 0.5 0 0.512(6) 0.50(1) 2 b Uiso 0.027(3) O

loop_
_atom_type_symbol
_atom_type_description
_atom_type_scat_dispersion_real
_atom_type_scat_dispersion_imag
_atom_type_scat_source
Al Al 0.2130 0.2455 'International Tables for Crystallography, Vol. C'
O O 0.0492 0.0322 'International Tables for Crystallography, Vol. C'
P P 0.2955 0.4335 'International Tables for Crystallography, Vol. C'
N N 0.0311 0.0180 'International Tables for Crystallography, Vol. C'
C C 0.0181 0.0091 'International Tables for Crystallography, Vol. C'
H H 0.0000 0.0000 'International Tables for Crystallography, Vol. C'

loop_
_geom_angle_atom_site_label_1
_geom_angle_atom_site_label_2
_geom_angle_atom_site_label_3
_geom_angle
_geom_angle_site_symmetry_1
_geom_angle_site_symmetry_2
_geom_angle_site_symmetry_3
_geom_angle_publ_flag
O13 Al1 O3 105.1(7) 2_665 . 1_556 ?
O13 Al1 O1 111.7(7) 2_665 . 1_555 ?
O13 Al1 O4 114(1) 2_665 . 1_555 ?
O3 Al1 O1 105.0(6) 1_556 . 1_555 ?
O3 Al1 O4 105(1) 1_556 . 1_555 ?
O1 Al1 O4 114(1) 1_555 . 1_555 ?
O7 Al2 O2 113.6(6) 1_555 . 1_555 ?
O7 Al2 O12 108.9(7) 1_555 . 1_554 ?
O7 Al2 O9 111.0(6) 1_555 . 1_555 ?
O2 Al2 O12 107.3(7) 1_555 . 1_554 ?
O2 Al2 O9 107.6(7) 1_555 . 1_555 ?
O12 Al2 O9 108.2(7) 1_554 . 1_555 ?
O8 Al3 O11 106.7(6) 1_555 . 1_555 ?
O8 Al3 O6 110.0(8) 1_555 . 1_556 ?
O8 Al3 O5 113.6(7) 1_555 . 1_555 ?
O11 Al3 O6 110.2(8) 1_555 . 1_556 ?
O11 Al3 O5 110.9(7) 1_555 . 1_555 ?
O6 Al3 O5 105.4(6) 1_556 . 1_555 ?
O10 P1 O9 113.6(7) 1_655 . 1_555 ?
O10 P1 O6 113.6(7) 1_655 . 2_665 ?
O10 P1 O5 108.3(8) 1_655 . 2_665 ?
O9 P1 O6 108.4(6) 1_555 . 2_665 ?
O9 P1 O5 107.5(8) 1_555 . 2_665 ?
O6 P1 O5 105.0(7) 2_665 . 2_665 ?
O13 P2 O7 109.9(7) 1_555 . 1_555 ?
O13 P2 O11 113.6(7) 1_555 . 2_665 ?
O13 P2 O12 109.4(7) 1_555 . 1_555 ?
O7 P2 O11 110.7(7) 1_555 . 2_665 ?
O7 P2 O12 105.4(7) 1_555 . 1_555 ?
O11 P2 O12 107.5(6) 2_665 . 1_555 ?
O3 P3 O1 109.7(7) 1_555 . 1_555 ?
O3 P3 O8 111.1(8) 1_555 . 4_566 ?
O3 P3 O2 110.9(7) 1_555 . 1_565 ?
O1 P3 O8 111.7(7) 1_555 . 4_566 ?
O1 P3 O2 108.1(8) 1_555 . 1_565 ?
O8 P3 O2 105.4(6) 4_566 . 1_565 ?
P3 O1 Al1 156.6(8) 1_555 . 1_555 ?
P3 O2 Al2 151.7(9) 1_545 . 1_555 ?
P3 O3 Al1 139.0(9) 1_555 . 1_554 ?
P1 O5 Al3 140.0(8) 2_665 . 1_555 ?
P1 O6 Al3 140.4(9) 2_665 . 1_554 ?
P2 O7 Al2 141.1(8) 1_555 . 1_555 ?
P3 O8 Al3 152.1(9) 4_466 . 1_555 ?
P1 O9 Al2 137.0(8) 1_555 . 1_555 ?
P2 O11 Al3 136.1(8) 2_665 . 1_555 ?
P2 O12 Al2 140.3(8) 1_555 . 1_556 ?
P2 O13 Al1 142.0(9) 1_555 . 2_665 ?
H14 N1 C4 110(4) 1_555 . 1_555 ?
H14 N1 C5 110(3) 1_555 . 1_555 ?
H14 N1 H11 112(5) 1_555 . 1_555 ?
H14 N1 H13 120(5) 1_555 . 1_555 ?
H14 N1 H10 85(4) 1_555 . 1_555 ?
C4 N1 C5 107(2) 1_555 . 1_555 ?
C4 N1 H13 120(5) 1_555 . 1_555 ?
C5 N1 H11 127(5) 1_555 . 1_555 ?
C5 N1 H10 109(5) 1_555 . 1_555 ?
H11 N1 H13 127(6) 1_555 . 1_555 ?
H11 N1 H10 48(6) 1_555 . 1_555 ?
H13 N1 H10 132(7) 1_555 . 1_555 ?
H6 C2 H7 113(6) 1_555 . 1_555 ?
H6 C2 C3 106.7(7) 1_555 . 1_555 ?
H6 C2 C4 113(2) 1_555 . 1_555 ?
H7 C2 C3 108.8(8) 1_555 . 1_555 ?
H7 C2 C4 112.5(6) 1_555 . 1_555 ?
C3 C2 C4 103(2) 1_555 . 1_555 ?
H9 C3 H8 112(4) 1_555 . 1_556 ?
H9 C3 C2 106(2) 1_555 . 1_555 ?
H9 C3 C5 107(1) 1_555 . 1_555 ?
H8 C3 C2 110(10) 1_556 . 1_555 ?
H8 C3 C5 112(9) 1_556 . 1_555 ?
C2 C3 C5 105(2) 1_555 . 1_555 ?
H10 C4 H11 112(3) 1_555 . 1_555 ?
H10 C4 N1 109(2) 1_555 . 1_555 ?
H10 C4 C2 108(1) 1_555 . 1_555 ?
H10 C4 H14 86(2) 1_555 . 1_555 ?
H11 C4 N1 106.5(9) 1_555 . 1_555 ?
H11 C4 C2 112.5(9) 1_555 . 1_555 ?
H11 C4 H14 109(2) 1_555 . 1_555 ?
N1 C4 C2 108(2) 1_555 . 1_555 ?
C2 C4 H14 125(6) 1_555 . 1_555 ?
H13 C5 H12 113(4) 1_555 . 1_555 ?
H13 C5 N1 107(1) 1_555 . 1_555 ?
H13 C5 C3 112.5(7) 1_555 . 1_555 ?
H13 C5 H14 117(2) 1_555 . 1_555 ?
H12 C5 N1 110(2) 1_555 . 1_555 ?
H12 C5 C3 106(1) 1_555 . 1_555 ?
H12 C5 H14 86(1) 1_555 . 1_555 ?
N1 C5 C3 108(2) 1_555 . 1_555 ?
C3 C5 H14 119(6) 1_555 . 1_555 ?

loop_
_geom_bond_atom_site_label_1
_geom_bond_atom_site_label_2
_geom_bond_distance
_geom_bond_site_symmetry_1
_geom_bond_site_symmetry_2
_geom_bond_publ_flag
Al1 O13 1.67(1) . 2_665 ?
Al1 O3 1.70(1) . 1_556 ?
Al1 O1 1.71(1) . 1_555 ?
Al1 O4 1.71(5) . 1_555 ?
Al2 O7 1.71(1) . 1_555 ?
Al2 O2 1.71(1) . 1_555 ?
Al2 O12 1.72(1) . 1_554 ?
Al2 O9 1.72(1) . 1_555 ?
Al3 O8 1.69(1) . 1_555 ?
Al3 O11 1.72(1) . 1_555 ?
Al3 O6 1.72(1) . 1_556 ?
Al3 O5 1.72(1) . 1_555 ?
P1 O10 1.54(1) . 1_655 ?
P1 O9 1.56(1) . 1_555 ?
P1 O6 1.59(1) . 2_665 ?
P1 O5 1.59(1) . 2_665 ?
P2 O13 1.53(1) . 1_555 ?
P2 O7 1.54(1) . 1_555 ?
P2 O11 1.55(1) . 2_665 ?
P2 O12 1.58(1) . 1_555 ?
P3 O3 1.53(1) . 1_555 ?
P3 O1 1.53(1) . 1_555 ?
P3 O8 1.53(1) . 4_566 ?
P3 O2 1.54(1) . 1_565 ?
O1 P3 1.53(1) . 1_555 ?
O1 Al1 1.71(1) . 1_555 ?
O2 P3 1.54(1) . 1_545 ?
O2 Al2 1.71(1) . 1_555 ?
O3 P3 1.53(1) . 1_555 ?
O3 Al1 1.70(1) . 1_554 ?
O4 Al1 1.71(5) . 1_555 ?
O4 WO1 1.99(3) . 1_565 ?
O5 P1 1.59(1) . 2_665 ?
O5 Al3 1.72(1) . 1_555 ?
O6 P1 1.59(1) . 2_665 ?
O6 Al3 1.72(1) . 1_554 ?
O7 P2 1.54(1) . 1_555 ?
O7 Al2 1.71(1) . 1_555 ?
O8 P3 1.53(1) . 4_466 ?
O8 Al3 1.69(1) . 1_555 ?
O9 P1 1.56(1) . 1_555 ?
O9 Al2 1.72(1) . 1_555 ?
O10 P1 1.54(1) . 1_455 ?
O11 P2 1.55(1) . 2_665 ?
O11 Al3 1.72(1) . 1_555 ?
O12 P2 1.58(1) . 1_555 ?
O12 Al2 1.72(1) . 1_556 ?
O13 P2 1.53(1) . 1_555 ?
O13 Al1 1.67(1) . 2_665 ?
N1 H14 0.9(2) . 1_555 ?
N1 C4 1.46(3) . 1_555 ?
N1 C5 1.48(3) . 1_555 ?
C2 H6 1.0(1) . 1_555 ?
C2 H7 1.0(1) . 1_555 ?
C2 C3 1.51(3) . 1_555 ?
C2 C4 1.54(3) . 1_555 ?
C3 H9 1.0(1) . 1_555 ?
C3 H8 1.0(2) . 1_556 ?
C3 C2 1.51(3) . 1_555 ?
C3 C5 1.52(3) . 1_555 ?
C4 H10 1.0(2) . 1_555 ?
C4 H11 1.0(1) . 1_555 ?
C4 N1 1.46(3) . 1_555 ?
C4 C2 1.54(3) . 1_555 ?
C5 H13 1.0(2) . 1_555 ?
C5 H12 1.0(2) . 1_555 ?
C5 N1 1.48(3) . 1_555 ?
C5 C3 1.52(3) . 1_555 ?
WO1 O4 1.99(3) . 1_545 ?
WO1 O4 1.99(3) . 2_665 ?
